data_7153095
loop_
_publ_author_name
'Vandavasi, Jaya Kishore'
'Kuo, Kung-Kai'
'Hu, Wan-Ping'
'Shen, Ho-Chanu'
'Lo, Wei-Sheng'
'Wang, Jeh-Jeng'

_publ_section_title
;
 A convenient method to construct (Z)-oxazines via 6-exo-dig
 iodocyclization and synthesis of indolin-3-one.
;
_journal_issue 38
_journal_name_full 'Organic &amp; biomolecular chemistry'
_journal_page_first 6520
_journal_page_last 6525
_journal_paper_doi 10.1039/c3ob41272e
_journal_volume 11
_journal_year 2013
_chemical_formula_moiety 'C22 H12 Cl F3 I N O'
_chemical_formula_sum 'C22 H12 Cl F3 I N O'
_chemical_formula_weight 525.68
_space_group_IT_number 15
_symmetry_cell_setting monoclinic
_symmetry_Int_Tables_number 15
_symmetry_space_group_name_Hall '-C 2yc'
_symmetry_space_group_name_H-M 'C 1 2/c 1'
_atom_sites_solution_hydrogens geom
_atom_sites_solution_primary direct
_atom_sites_solution_secondary difmap
_audit_creation_method SHELXL-97
_cell_angle_alpha 90.00
_cell_angle_beta 105.641(3)
_cell_angle_gamma 90.00
_cell_formula_units_Z 8
_cell_length_a 31.568(5)
_cell_length_b 5.7418(8)
_cell_length_c 23.028(3)
_cell_measurement_reflns_used 2938
_cell_measurement_temperature 297(2)
_cell_measurement_theta_max 22.743
_cell_measurement_theta_min 2.681
_cell_volume 4019.4(10)
_computing_cell_refinement 'Bruker SMART'
_computing_data_collection 'Bruker SMART'
_computing_data_reduction 'Bruker SHELXTL'
_computing_molecular_graphics 'Bruker SHELXTL'
_computing_publication_material 'Bruker SHELXTL'
_computing_structure_refinement 'SHELXL-97 (Sheldrick, 1997)'
_computing_structure_solution 'SHELXS-97 (Sheldrick, 1990)'
_diffrn_ambient_temperature 297(2)
_diffrn_measured_fraction_theta_full 0.998
_diffrn_measured_fraction_theta_max 0.998
_diffrn_measurement_device_type 'CCD area detector'
_diffrn_measurement_method 'phi and omega scans'
_diffrn_radiation_monochromator graphite
_diffrn_radiation_probe x-ray
_diffrn_radiation_type MoK\a
_diffrn_radiation_wavelength 0.71073
_diffrn_reflns_av_R_equivalents 0.0511
_diffrn_reflns_av_sigmaI/netI 0.0588
_diffrn_reflns_limit_h_max 38
_diffrn_reflns_limit_h_min -34
_diffrn_reflns_limit_k_max 7
_diffrn_reflns_limit_k_min -6
_diffrn_reflns_limit_l_max 14
_diffrn_reflns_limit_l_min -28
_diffrn_reflns_number 10822
_diffrn_reflns_theta_full 26.02
_diffrn_reflns_theta_max 26.02
_diffrn_reflns_theta_min 1.96
_diffrn_source 'fine-focus sealed tube'
_exptl_absorpt_coefficient_mu 1.766
_exptl_absorpt_correction_T_max 1.000000
_exptl_absorpt_correction_T_min 0.751864
_exptl_absorpt_correction_type empirical
_exptl_crystal_colour yellow
_exptl_crystal_density_diffrn 1.737
_exptl_crystal_density_method 'not measured'
_exptl_crystal_description parallelepiped
_exptl_crystal_F_000 2048
_exptl_crystal_size_max 0.30
_exptl_crystal_size_mid 0.20
_exptl_crystal_size_min 0.08
_refine_diff_density_max 0.570
_refine_diff_density_min -0.551
_refine_diff_density_rms 0.080
_refine_ls_extinction_method none
_refine_ls_goodness_of_fit_ref 0.979
_refine_ls_hydrogen_treatment constr
_refine_ls_matrix_type full
_refine_ls_number_parameters 284
_refine_ls_number_reflns 3948
_refine_ls_number_restraints 0
_refine_ls_restrained_S_all 0.979
_refine_ls_R_factor_all 0.0748
_refine_ls_R_factor_gt 0.0370
_refine_ls_shift/su_max 0.001
_refine_ls_shift/su_mean 0.000
_refine_ls_structure_factor_coef Fsqd
_refine_ls_weighting_details 'calc w=1/[\s^2^(Fo^2^)+(0.0350P)^2^+0.0000P] where P=(Fo^2^+2Fc^2^)/3'
_refine_ls_weighting_scheme calc
_refine_ls_wR_factor_gt 0.0730
_refine_ls_wR_factor_ref 0.0832
_reflns_number_gt 2524
_reflns_number_total 3948
_reflns_threshold_expression >2sigma(I)
_cod_data_source_file c3ob41272e.txt
_cod_data_source_block cf3clphm
_cod_original_cell_volume 4019.5(10)
_cod_original_sg_symbol_H-M 'C 2/c'
_cod_database_code 7153095

loop_
_symmetry_equiv_pos_as_xyz
'x, y, z'
'-x, y, -z+1/2'
'x+1/2, y+1/2, z'
'-x+1/2, y+1/2, -z+1/2'
'-x, -y, -z'
'x, -y, z-1/2'
'-x+1/2, -y+1/2, -z'
'x+1/2, -y+1/2, z-1/2'

loop_
_atom_site_label
_atom_site_type_symbol
_atom_site_fract_x
_atom_site_fract_y
_atom_site_fract_z
_atom_site_U_iso_or_equiv
_atom_site_adp_type
_atom_site_occupancy
_atom_site_symmetry_multiplicity
_atom_site_calc_flag
_atom_site_refinement_flags
_atom_site_disorder_assembly
_atom_site_disorder_group
I I 0.207523(9) 0.12922(6) 0.230282(14) 0.05340(13) Uani 1 1 d . . .
Cl Cl 0.38124(4) -0.2459(3) 0.05458(6) 0.0722(4) Uani 1 1 d . . .
F1 F 0.0010(4) -0.637(4) 0.1465(6) 0.129(8) Uani 0.669(15) 1 d P A 1
F2 F -0.0139(2) -0.395(2) 0.0792(6) 0.112(3) Uani 0.669(15) 1 d P A 1
F3 F -0.0180(3) -0.742(3) 0.0524(8) 0.141(5) Uani 0.669(15) 1 d P A 1
F1' F -0.0034(10) -0.483(8) 0.131(2) 0.19(3) Uani 0.331(15) 1 d P A 2
F2' F -0.0225(6) -0.596(6) 0.0465(11) 0.112(3) Uani 0.331(15) 1 d P A 2
F3' F -0.0022(5) -0.838(5) 0.1136(17) 0.125(8) Uani 0.331(15) 1 d P A 2
N N 0.18181(11) -0.5749(6) 0.07678(16) 0.0469(9) Uani 1 1 d . . .
O O 0.19207(9) -0.2164(5) 0.12660(13) 0.0490(8) Uani 1 1 d . . .
C1 C 0.20430(13) -0.3957(8) 0.09582(18) 0.0413(10) Uani 1 1 d . . .
C2 C 0.15651(13) -0.2462(8) 0.15141(19) 0.0423(10) Uani 1 1 d . . .
C3 C 0.12427(13) -0.4211(7) 0.11940(18) 0.0398(10) Uani 1 1 d . . .
C4 C 0.13935(14) -0.5847(7) 0.08493(19) 0.0434(11) Uani 1 1 d . . .
C5 C 0.11128(15) -0.7630(9) 0.0562(2) 0.0581(13) Uani 1 1 d . . .
H5A H 0.1214 -0.8759 0.0343 0.070 Uiso 1 1 calc R . .
C6 C 0.06859(15) -0.7717(10) 0.0604(2) 0.0604(13) Uani 1 1 d . . .
H6A H 0.0502 -0.8926 0.0421 0.072 Uiso 1 1 calc R . .
C7 C 0.05307(14) -0.6008(9) 0.0918(2) 0.0561(13) Uani 1 1 d . A .
C8 C 0.08056(14) -0.4287(8) 0.1210(2) 0.0509(12) Uani 1 1 d . . .
H8A H 0.0699 -0.3153 0.1423 0.061 Uiso 1 1 calc R . .
C9 C 0.24821(13) -0.3544(8) 0.08614(17) 0.0404(10) Uani 1 1 d . . .
C10 C 0.27123(15) -0.1495(9) 0.1040(2) 0.0563(12) Uani 1 1 d . . .
H10A H 0.2592 -0.0336 0.1229 0.068 Uiso 1 1 calc R . .
C11 C 0.31210(15) -0.1168(9) 0.0940(2) 0.0576(12) Uani 1 1 d . . .
H11A H 0.3274 0.0215 0.1054 0.069 Uiso 1 1 calc R . .
C12 C 0.32982(14) -0.2895(9) 0.0671(2) 0.0500(12) Uani 1 1 d . . .
C13 C 0.30769(16) -0.4910(9) 0.0489(2) 0.0638(14) Uani 1 1 d . . .
H13A H 0.3199 -0.6062 0.0300 0.077 Uiso 1 1 calc R . .
C14 C 0.26689(15) -0.5223(9) 0.0589(2) 0.0561(13) Uani 1 1 d . . .
H14A H 0.2518 -0.6607 0.0468 0.067 Uiso 1 1 calc R . .
C15 C 0.15627(13) -0.1141(7) 0.19866(19) 0.0437(10) Uani 1 1 d . . .
C16 C 0.12361(13) -0.1215(8) 0.23399(18) 0.0437(10) Uani 1 1 d . . .
C17 C 0.09500(16) 0.0588(8) 0.2332(2) 0.0623(14) Uani 1 1 d . . .
H17A H 0.0962 0.1905 0.2101 0.075 Uiso 1 1 calc R . .
C18 C 0.06440(18) 0.0473(10) 0.2662(3) 0.0786(18) Uani 1 1 d . . .
H18A H 0.0451 0.1709 0.2647 0.094 Uiso 1 1 calc R . .
C19 C 0.06204(17) -0.1394(12) 0.3004(2) 0.0762(16) Uani 1 1 d . . .
H19A H 0.0416 -0.1443 0.3229 0.091 Uiso 1 1 calc R . .
C20 C 0.09030(19) -0.3235(10) 0.3017(3) 0.0775(17) Uani 1 1 d . . .
H20A H 0.0885 -0.4553 0.3244 0.093 Uiso 1 1 calc R . .
C21 C 0.12129(16) -0.3123(9) 0.2693(2) 0.0623(14) Uani 1 1 d . . .
H21A H 0.1408 -0.4352 0.2714 0.075 Uiso 1 1 calc R . .
C22 C 0.00674(18) -0.6073(16) 0.0950(3) 0.0820(19) Uani 1 1 d . . .

loop_
_atom_site_aniso_label
_atom_site_aniso_U_11
_atom_site_aniso_U_22
_atom_site_aniso_U_33
_atom_site_aniso_U_23
_atom_site_aniso_U_13
_atom_site_aniso_U_12
I 0.04433(18) 0.05222(19) 0.0618(2) -0.01151(17) 0.01112(13) -0.00177(16)
Cl 0.0444(7) 0.0978(10) 0.0821(10) -0.0153(8) 0.0305(6) -0.0168(7)
F1 0.071(5) 0.22(2) 0.116(9) 0.064(13) 0.054(5) 0.011(9)
F2 0.060(3) 0.150(8) 0.134(7) 0.022(6) 0.040(4) 0.032(5)
F3 0.046(4) 0.149(10) 0.229(10) -0.104(9) 0.039(5) -0.034(5)
F1' 0.11(2) 0.22(4) 0.28(6) -0.19(4) 0.14(3) -0.10(2)
F2' 0.060(3) 0.150(8) 0.134(7) 0.022(6) 0.040(4) 0.032(5)
F3' 0.072(9) 0.127(17) 0.20(2) 0.061(17) 0.072(12) -0.024(9)
N 0.042(2) 0.050(3) 0.052(2) -0.0105(18) 0.0197(17) -0.0069(17)
O 0.0452(18) 0.0484(19) 0.062(2) -0.0128(15) 0.0286(15) -0.0093(14)
C1 0.043(2) 0.047(3) 0.036(3) -0.002(2) 0.0140(19) 0.003(2)
C2 0.036(2) 0.046(3) 0.046(3) 0.002(2) 0.012(2) 0.000(2)
C3 0.037(2) 0.045(3) 0.039(3) 0.0033(19) 0.0134(19) -0.0048(19)
C4 0.042(2) 0.047(3) 0.043(3) -0.003(2) 0.016(2) -0.005(2)
C5 0.054(3) 0.065(3) 0.059(3) -0.016(3) 0.022(2) -0.013(3)
C6 0.052(3) 0.069(3) 0.062(4) -0.013(3) 0.019(2) -0.019(3)
C7 0.039(3) 0.070(4) 0.060(3) -0.003(3) 0.014(2) -0.010(3)
C8 0.049(3) 0.059(3) 0.047(3) -0.001(2) 0.017(2) -0.001(2)
C9 0.040(2) 0.049(3) 0.034(2) -0.001(2) 0.0143(18) -0.002(2)
C10 0.054(3) 0.057(3) 0.066(3) -0.015(3) 0.031(2) -0.006(3)
C11 0.053(3) 0.054(3) 0.069(3) -0.012(3) 0.023(2) -0.016(3)
C12 0.034(2) 0.067(3) 0.049(3) 0.000(2) 0.012(2) -0.002(2)
C13 0.060(3) 0.059(3) 0.083(4) -0.021(3) 0.037(3) -0.005(3)
C14 0.050(3) 0.055(3) 0.070(4) -0.019(3) 0.028(2) -0.016(2)
C15 0.041(2) 0.040(2) 0.048(3) -0.003(2) 0.0089(19) 0.002(2)
C16 0.048(3) 0.041(2) 0.044(3) 0.000(2) 0.015(2) 0.002(2)
C17 0.062(3) 0.050(3) 0.085(4) 0.011(2) 0.038(3) 0.010(2)
C18 0.079(4) 0.058(4) 0.120(5) 0.007(3) 0.064(4) 0.020(3)
C19 0.067(4) 0.096(5) 0.080(4) -0.003(4) 0.046(3) -0.003(4)
C20 0.082(4) 0.083(5) 0.080(4) 0.023(3) 0.042(3) 0.009(3)
C21 0.063(3) 0.061(4) 0.065(4) 0.010(3) 0.022(3) 0.014(2)
C22 0.045(3) 0.117(6) 0.083(5) -0.016(5) 0.015(3) -0.014(4)

loop_
_atom_type_symbol
_atom_type_description
_atom_type_scat_dispersion_real
_atom_type_scat_dispersion_imag
_atom_type_scat_source
C C 0.0033 0.0016 'International Tables Vol C Tables 4.2.6.8 and 6.1.1.4'
H H 0.0000 0.0000 'International Tables Vol C Tables 4.2.6.8 and 6.1.1.4'
N N 0.0061 0.0033 'International Tables Vol C Tables 4.2.6.8 and 6.1.1.4'
O O 0.0106 0.0060 'International Tables Vol C Tables 4.2.6.8 and 6.1.1.4'
F F 0.0171 0.0103 'International Tables Vol C Tables 4.2.6.8 and 6.1.1.4'
Cl Cl 0.1484 0.1585 'International Tables Vol C Tables 4.2.6.8 and 6.1.1.4'
I I -0.4742 1.8119 'International Tables Vol C Tables 4.2.6.8 and 6.1.1.4'

loop_
_geom_angle_atom_site_label_1
_geom_angle_atom_site_label_2
_geom_angle_atom_site_label_3
_geom_angle
C1 N C4 117.0(4)
C1 O C2 119.3(3)
N C1 O 125.9(4)
N C1 C9 122.7(4)
O C1 C9 111.4(4)
C15 C2 O 116.5(4)
C15 C2 C3 129.9(4)
O C2 C3 113.6(4)
C4 C3 C8 119.2(4)
C4 C3 C2 116.5(4)
C8 C3 C2 124.2(4)
C3 C4 C5 119.5(4)
C3 C4 N 122.3(4)
C5 C4 N 118.2(4)
C6 C5 C4 120.1(5)
C6 C5 H5A 120.0
C4 C5 H5A 120.0
C7 C6 C5 120.1(5)
C7 C6 H6A 120.0
C5 C6 H6A 120.0
C8 C7 C6 120.2(4)
C8 C7 C22 119.8(5)
C6 C7 C22 120.0(5)
C7 C8 C3 120.8(4)
C7 C8 H8A 119.6
C3 C8 H8A 119.6
C14 C9 C10 118.6(4)
C14 C9 C1 119.5(4)
C10 C9 C1 121.9(4)
C11 C10 C9 120.2(4)
C11 C10 H10A 119.9
C9 C10 H10A 119.9
C10 C11 C12 119.5(4)
C10 C11 H11A 120.3
C12 C11 H11A 120.3
C13 C12 C11 121.2(4)
C13 C12 Cl 119.8(4)
C11 C12 Cl 119.0(4)
C12 C13 C14 119.0(5)
C12 C13 H13A 120.5
C14 C13 H13A 120.5
C9 C14 C13 121.5(4)
C9 C14 H14A 119.3
C13 C14 H14A 119.3
C2 C15 C16 126.5(4)
C2 C15 I 119.1(3)
C16 C15 I 114.4(3)
C17 C16 C21 118.0(4)
C17 C16 C15 121.7(4)
C21 C16 C15 120.3(4)
C16 C17 C18 120.8(5)
C16 C17 H17A 119.6
C18 C17 H17A 119.6
C19 C18 C17 121.2(5)
C19 C18 H18A 119.4
C17 C18 H18A 119.4
C18 C19 C20 119.1(5)
C18 C19 H19A 120.4
C20 C19 H19A 120.4
C19 C20 C21 120.0(5)
C19 C20 H20A 120.0
C21 C20 H20A 120.0
C16 C21 C20 120.9(5)
C16 C21 H21A 119.5
C20 C21 H21A 119.5
F2' C22 F1 126.4(11)
F2' C22 F1' 108(2)
F1 C22 F1' 45(2)
F2' C22 F3 38.7(9)
F1 C22 F3 114.4(10)
F1' C22 F3 130.0(13)
F2' C22 F2 62.3(14)
F1 C22 F2 100.8(10)
F1' C22 F2 57(3)
F3 C22 F2 100.3(10)
F2' C22 F3' 99.1(12)
F1 C22 F3' 60.5(10)
F1' C22 F3' 103(2)
F3 C22 F3' 64.0(11)
F2 C22 F3' 140.4(8)
F2' C22 C7 117.1(10)
F1 C22 C7 116.3(8)
F1' C22 C7 118.0(11)
F3 C22 C7 111.7(6)
F2 C22 C7 111.4(7)
F3' C22 C7 108.2(9)

loop_
_geom_bond_atom_site_label_1
_geom_bond_atom_site_label_2
_geom_bond_distance
I C15 2.113(4)
Cl C12 1.742(4)
F1 C22 1.259(12)
F2 C22 1.386(12)
F3 C22 1.327(11)
F1' C22 1.19(2)
F2' C22 1.24(2)
F3' C22 1.443(19)
N C1 1.260(5)
N C4 1.404(5)
O C1 1.363(5)
O C2 1.400(5)
C1 C9 1.481(5)
C2 C15 1.328(6)
C2 C3 1.478(6)
C3 C4 1.394(5)
C3 C8 1.391(6)
C4 C5 1.398(6)
C5 C6 1.378(6)
C5 H5A 0.9300
C6 C7 1.384(7)
C6 H6A 0.9300
C7 C8 1.367(6)
C7 C22 1.484(7)
C8 H8A 0.9300
C9 C14 1.368(6)
C9 C10 1.386(6)
C10 C11 1.384(6)
C10 H10A 0.9300
C11 C12 1.366(6)
C11 H11A 0.9300
C12 C13 1.358(6)
C13 C14 1.380(6)
C13 H13A 0.9300
C14 H14A 0.9300
C15 C16 1.476(6)
C16 C17 1.371(6)
C16 C21 1.378(6)
C17 C18 1.383(7)
C17 H17A 0.9300
C18 C19 1.345(7)
C18 H18A 0.9300
C19 C20 1.378(7)
C19 H19A 0.9300
C20 C21 1.383(7)
C20 H20A 0.9300
C21 H21A 0.9300
